data_4317027
loop_
_publ_author_name
'Geng Bang Jin'
'Emilie Ringe'
'Gary J. Long'
'Fernande Grandjean'
'Moulay T. Sougrati'
'Eun Sang Choi'
'Daniel M. Wells'
'Mahalingam Balasubramanian'
'James A. Ibers'

_publ_section_title
;
 Structural, Electronic, and Magnetic Properties of UFeS3 and UFeSe3
;
_journal_name_full 'Inorganic Chemistry'
_journal_page_first 10455
_journal_page_last 10467
_journal_paper_doi 10.1021/ic101474e
_journal_volume 49
_journal_year 2010
_chemical_formula_moiety 'U Fe Se3'
_chemical_formula_sum 'Fe Se3 U'
_chemical_formula_weight 530.76
_chemical_name_common 'Uranium iron selenide'
_chemical_name_systematic
; 

 ? 

;
_space_group_IT_number 63
_symmetry_cell_setting orthorhombic
_symmetry_space_group_name_Hall '-C 2c 2'
_symmetry_space_group_name_H-M 'C m c m'
_atom_sites_solution_primary direct
_atom_sites_solution_secondary difmap
_audit_creation_method SHELXL-97
_cell_angle_alpha 90.00
_cell_angle_beta 90.00
_cell_angle_gamma 90.00
_cell_formula_units_Z 4
_cell_length_a 3.9457(8)
_cell_length_b 12.214(3)
_cell_length_c 9.1209(19)
_cell_measurement_reflns_used 2604
_cell_measurement_temperature 297(2)
_cell_measurement_theta_max 28.64
_cell_measurement_theta_min 3.34
_cell_volume 439.56(17)
_computing_cell_refinement 'APEX2 v2.0-2 (Bruker, 2005)'
_computing_data_collection 'SMART version 5.054 (Bruker, 2000)'
_computing_data_reduction 'SAINT version 7.23a (Bruker, 2005)'
_computing_molecular_graphics 'CrystalMaker for Windows ver. 2.0.6 (2008)'
_computing_publication_material 'SHELXTL-97 (Sheldrick, 1997)'
_computing_structure_refinement 'SHELXL-97 (Sheldrick, 2008)'
_computing_structure_solution 'SHELXS-97 (Sheldrick, 2008)'
_diffrn_ambient_temperature 297(2)
_diffrn_measured_fraction_theta_full 0.971
_diffrn_measured_fraction_theta_max 0.971
_diffrn_measurement_device_type 'Bruker SMART 1000 CCD'
_diffrn_measurement_method '\f and \w scans'
_diffrn_radiation_monochromator graphite
_diffrn_radiation_source 'fine-focus sealed tube'
_diffrn_radiation_type MoK\a
_diffrn_radiation_wavelength 0.71073
_diffrn_reflns_av_R_equivalents 0.0375
_diffrn_reflns_av_sigmaI/netI 0.0204
_diffrn_reflns_limit_h_max 5
_diffrn_reflns_limit_h_min -5
_diffrn_reflns_limit_k_max 16
_diffrn_reflns_limit_k_min -16
_diffrn_reflns_limit_l_max 12
_diffrn_reflns_limit_l_min -12
_diffrn_reflns_number 2604
_diffrn_reflns_theta_full 28.64
_diffrn_reflns_theta_max 28.64
_diffrn_reflns_theta_min 3.34
_exptl_absorpt_coefficient_mu 64.717
_exptl_absorpt_correction_T_max 0.2344
_exptl_absorpt_correction_T_min 0.0160
_exptl_absorpt_correction_type numerical
_exptl_absorpt_process_details 'faces indexed'
_exptl_crystal_colour black
_exptl_crystal_density_diffrn 8.020
_exptl_crystal_density_meas ?
_exptl_crystal_density_method 'not measured'
_exptl_crystal_description needle
_exptl_crystal_F_000 880
_exptl_crystal_size_max 0.274
_exptl_crystal_size_mid 0.054
_exptl_crystal_size_min 0.024
_refine_diff_density_max 2.433
_refine_diff_density_min -3.048
_refine_diff_density_rms 0.549
_refine_ls_extinction_coef 0.0007(2)
_refine_ls_extinction_expression Fc^*^=kFc[1+0.001xFc^2^\l^3^/sin(2\q)]^-1/4^
_refine_ls_extinction_method SHELXL
_refine_ls_goodness_of_fit_ref 1.706
_refine_ls_matrix_type full
_refine_ls_number_parameters 20
_refine_ls_number_reflns 334
_refine_ls_number_restraints 0
_refine_ls_restrained_S_all 1.706
_refine_ls_R_factor_all 0.0282
_refine_ls_R_factor_gt 0.0263
_refine_ls_shift/su_max 0.001
_refine_ls_shift/su_mean 0.000
_refine_ls_structure_factor_coef Fsqd
_refine_ls_weighting_details
; calc 

 [1.00000+0.00000exp(0.00(sin\q/\l)^2^)]/ 

   [\s^2^(Fo^2^)+0.0000+0.0000*P+(0.0256P)^2^+0.0000sin\q/\l] 

 where P = 1.00000Fo^2^ + 0.00000Fc^2^ 

;
_refine_ls_weighting_scheme calc
_refine_ls_wR_factor_gt 0.0619
_refine_ls_wR_factor_ref 0.0625
_reflns_number_gt 316
_reflns_number_total 334
_reflns_threshold_expression >2sigma(I)
_cod_data_source_file ic101474e_si_002_1.cif
_cod_data_source_block UFeSe3
_cod_depositor_comments
;
The following automatic conversions were performed:

'_exptl_crystal_density_meas' value 'not measured' was changed to '?'
- the value is perceived as not measured.

Automatic conversion script
Id: cif_fix_values 3008 2015-01-20 13:52:24Z robertas 
;
_cod_original_cell_volume 439.58(16)
_cod_database_code 4317027

loop_
_symmetry_equiv_pos_as_xyz
'x, y, z'
'-x, -y, z+1/2'
'-x, y, -z+1/2'
'x, -y, -z'
'x+1/2, y+1/2, z'
'-x+1/2, -y+1/2, z+1/2'
'-x+1/2, y+1/2, -z+1/2'
'x+1/2, -y+1/2, -z'
'-x, -y, -z'
'x, y, -z-1/2'
'x, -y, z-1/2'
'-x, y, z'
'-x+1/2, -y+1/2, -z'
'x+1/2, y+1/2, -z-1/2'
'x+1/2, -y+1/2, z-1/2'
'-x+1/2, y+1/2, z'

loop_
_atom_site_label
_atom_site_type_symbol
_atom_site_fract_x
_atom_site_fract_y
_atom_site_fract_z
_atom_site_U_iso_or_equiv
_atom_site_adp_type
_atom_site_occupancy
_atom_site_symmetry_multiplicity
_atom_site_calc_flag
_atom_site_refinement_flags
_atom_site_disorder_assembly
_atom_site_disorder_group
U U 0.0000 0.75579(4) 0.2500 0.0100(2) Uani 1 4 d S . .
Fe Fe 0.0000 0.0000 0.0000 0.0147(5) Uani 1 4 d S . .
Se1 Se 0.0000 0.35775(7) 0.05608(10) 0.0095(3) Uani 1 2 d S . .
Se2 Se 0.0000 0.08329(11) 0.2500 0.0103(3) Uani 1 4 d S . .

loop_
_atom_site_aniso_label
_atom_site_aniso_U_11
_atom_site_aniso_U_22
_atom_site_aniso_U_33
_atom_site_aniso_U_23
_atom_site_aniso_U_13
_atom_site_aniso_U_12
U 0.0068(3) 0.0133(3) 0.0100(3) 0.000 0.000 0.000
Fe 0.0137(9) 0.0184(10) 0.0118(10) -0.0040(7) 0.000 0.000
Se1 0.0087(4) 0.0112(5) 0.0086(5) 0.0011(3) 0.000 0.000
Se2 0.0110(6) 0.0120(6) 0.0079(6) 0.000 0.000 0.000

loop_
_atom_type_symbol
_atom_type_description
_atom_type_scat_dispersion_real
_atom_type_scat_dispersion_imag
_atom_type_scat_source
Fe Fe 0.3463 0.8444 'International Tables Vol C Tables 4.2.6.8 and 6.1.1.4'
Se Se -0.0929 2.2259 'International Tables Vol C Tables 4.2.6.8 and 6.1.1.4'
U U -9.6767 9.6646 'International Tables Vol C Tables 4.2.6.8 and 6.1.1.4'

loop_
_geom_angle_atom_site_label_1
_geom_angle_atom_site_label_2
_geom_angle_atom_site_label_3
_geom_angle
_geom_angle_site_symmetry_1
_geom_angle_site_symmetry_3
_geom_angle_publ_flag
Se2 U Se2 86.23(4) 5_455 5 ?
Se2 U Se1 140.45(2) 5_455 14_556 ?
Se2 U Se1 81.37(2) 5 14_556 ?
Se2 U Se1 81.37(2) 5_455 5_455 ?
Se2 U Se1 140.45(2) 5 5_455 ?
Se1 U Se1 129.65(4) 14_556 5_455 ?
Se2 U Se1 81.37(2) 5_455 14_456 ?
Se2 U Se1 140.45(2) 5 14_456 ?
Se1 U Se1 84.73(3) 14_556 14_456 ?
Se1 U Se1 74.33(3) 5_455 14_456 ?
Se2 U Se1 140.45(2) 5_455 5 ?
Se2 U Se1 81.37(2) 5 5 ?
Se1 U Se1 74.33(3) 14_556 5 ?
Se1 U Se1 84.73(3) 5_455 5 ?
Se1 U Se1 129.65(4) 14_456 5 ?
Se2 U Se1 71.049(15) 5_455 9_565 ?
Se2 U Se1 71.049(15) 5 9_565 ?
Se1 U Se1 136.911(16) 14_556 9_565 ?
Se1 U Se1 69.40(3) 5_455 9_565 ?
Se1 U Se1 136.911(16) 14_456 9_565 ?
Se1 U Se1 69.40(3) 5 9_565 ?
Se2 U Se1 71.049(15) 5_455 2_565 ?
Se2 U Se1 71.049(15) 5 2_565 ?
Se1 U Se1 69.40(3) 14_556 2_565 ?
Se1 U Se1 136.911(16) 5_455 2_565 ?
Se1 U Se1 69.40(3) 14_456 2_565 ?
Se1 U Se1 136.911(16) 5 2_565 ?
Se1 U Se1 127.17(4) 9_565 2_565 ?
Se2 U Fe 125.446(15) 5_455 2_565 ?
Se2 U Fe 125.446(15) 5 2_565 ?
Se1 U Fe 45.184(16) 14_556 2_565 ?
Se1 U Fe 91.66(2) 5_455 2_565 ?
Se1 U Fe 45.184(16) 14_456 2_565 ?
Se1 U Fe 91.66(2) 5 2_565 ?
Se1 U Fe 153.81(2) 9_565 2_565 ?
Se1 U Fe 79.02(2) 2_565 2_565 ?
Se2 U Fe 125.446(15) 5_455 1_565 ?
Se2 U Fe 125.446(15) 5 1_565 ?
Se1 U Fe 91.66(2) 14_556 1_565 ?
Se1 U Fe 45.184(16) 5_455 1_565 ?
Se1 U Fe 91.66(2) 14_456 1_565 ?
Se1 U Fe 45.184(16) 5 1_565 ?
Se1 U Fe 79.02(2) 9_565 1_565 ?
Se1 U Fe 153.81(2) 2_565 1_565 ?
Fe U Fe 74.792(19) 2_565 1_565 ?
Se2 U U 46.88(2) 5_455 1_455 ?
Se2 U U 133.11(2) 5 1_455 ?
Se1 U U 132.366(14) 14_556 1_455 ?
Se1 U U 47.634(14) 5_455 1_455 ?
Se1 U U 47.634(14) 14_456 1_455 ?
Se1 U U 132.366(15) 5 1_455 ?
Se1 U U 90.0 9_565 1_455 ?
Se1 U U 90.0 2_565 1_455 ?
Fe U U 90.0 2_565 1_455 ?
Fe U U 90.0 1_565 1_455 ?
Se2 U U 133.11(2) 5_455 1_655 ?
Se2 U U 46.88(2) 5 1_655 ?
Se1 U U 47.634(15) 14_556 1_655 ?
Se1 U U 132.366(14) 5_455 1_655 ?
Se1 U U 132.366(14) 14_456 1_655 ?
Se1 U U 47.634(14) 5 1_655 ?
Se1 U U 90.0 9_565 1_655 ?
Se1 U U 90.0 2_565 1_655 ?
Fe U U 90.0 2_565 1_655 ?
Fe U U 90.0 1_565 1_655 ?
U U U 180.0 1_455 1_655 ?
Se2 U Se2 136.88(2) 5_455 1_565 ?
Se2 U Se2 136.88(2) 5 1_565 ?
Se1 U Se2 64.83(2) 14_556 1_565 ?
Se1 U Se2 64.83(2) 5_455 1_565 ?
Se1 U Se2 64.83(2) 14_456 1_565 ?
Se1 U Se2 64.83(2) 5 1_565 ?
Se1 U Se2 116.417(19) 9_565 1_565 ?
Se1 U Se2 116.417(19) 2_565 1_565 ?
Fe U Se2 37.396(9) 2_565 1_565 ?
Fe U Se2 37.396(9) 1_565 1_565 ?
U U Se2 90.0 1_455 1_565 ?
U U Se2 90.0 1_655 1_565 ?
Se2 U Fe 33.300(9) 5_455 5_455 ?
Se2 U Fe 77.60(2) 5 5_455 ?
Se1 U Fe 158.36(2) 14_556 5_455 ?
Se1 U Fe 71.50(2) 5_455 5_455 ?
Se1 U Fe 108.491(18) 14_456 5_455 ?
Se1 U Fe 107.16(2) 5 5_455 ?
Se1 U Fe 37.773(12) 9_565 5_455 ?
Se1 U Fe 98.64(2) 2_565 5_455 ?
Fe U Fe 152.948(6) 2_565 5_455 ?
Fe U Fe 104.639(15) 1_565 5_455 ?
U U Fe 62.976(6) 1_455 5_455 ?
U U Fe 117.024(6) 1_655 5_455 ?
Se2 U Fe 136.018(8) 1_565 5_455 ?
Se2 U Fe 77.60(2) 5_455 5 ?
Se2 U Fe 33.300(9) 5 5 ?
Se1 U Fe 108.491(18) 14_556 5 ?
Se1 U Fe 107.16(2) 5_455 5 ?
Se1 U Fe 158.36(2) 14_456 5 ?
Se1 U Fe 71.50(2) 5 5 ?
Se1 U Fe 37.773(12) 9_565 5 ?
Se1 U Fe 98.64(2) 2_565 5 ?
Fe U Fe 152.948(6) 2_565 5 ?
Fe U Fe 104.639(15) 1_565 5 ?
U U Fe 117.024(6) 1_455 5 ?
U U Fe 62.976(6) 1_655 5 ?
Se2 U Fe 136.018(8) 1_565 5 ?
Fe U Fe 54.048(13) 5_455 5 ?
Se2 U Fe 33.300(9) 5_455 6_455 ?
Se2 U Fe 77.60(2) 5 6_455 ?
Se1 U Fe 107.16(2) 14_556 6_455 ?
Se1 U Fe 108.491(18) 5_455 6_455 ?
Se1 U Fe 71.50(2) 14_456 6_455 ?
Se1 U Fe 158.36(2) 5 6_455 ?
Se1 U Fe 98.64(2) 9_565 6_455 ?
Se1 U Fe 37.773(12) 2_565 6_455 ?
Fe U Fe 104.639(15) 2_565 6_455 ?
Fe U Fe 152.948(6) 1_565 6_455 ?
U U Fe 62.976(6) 1_455 6_455 ?
U U Fe 117.024(6) 1_655 6_455 ?
Se2 U Fe 136.018(8) 1_565 6_455 ?
Fe U Fe 63.357(14) 5_455 6_455 ?
Fe U Fe 87.963(17) 5 6_455 ?
Se2 Fe Se2 180.0 9 . ?
Se2 Fe Se1 95.16(3) 9 13 ?
Se2 Fe Se1 84.84(3) . 13 ?
Se2 Fe Se1 84.84(3) 9 5_445 ?
Se2 Fe Se1 95.16(3) . 5_445 ?
Se1 Fe Se1 180.00(3) 13 5_445 ?
Se2 Fe Se1 95.16(3) 9 13_455 ?
Se2 Fe Se1 84.84(3) . 13_455 ?
Se1 Fe Se1 94.89(3) 13 13_455 ?
Se1 Fe Se1 85.11(3) 5_445 13_455 ?
Se2 Fe Se1 84.84(3) 9 5_545 ?
Se2 Fe Se1 95.16(3) . 5_545 ?
Se1 Fe Se1 85.11(3) 13 5_545 ?
Se1 Fe Se1 94.89(3) 5_445 5_545 ?
Se1 Fe Se1 180.00(3) 13_455 5_545 ?
Se2 Fe U 76.65(3) 9 9_565 ?
Se2 Fe U 103.35(3) . 9_565 ?
Se1 Fe U 50.846(17) 13 9_565 ?
Se1 Fe U 129.154(17) 5_445 9_565 ?
Se1 Fe U 50.846(17) 13_455 9_565 ?
Se1 Fe U 129.154(17) 5_545 9_565 ?
Se2 Fe U 103.35(3) 9 1_545 ?
Se2 Fe U 76.65(3) . 1_545 ?
Se1 Fe U 129.154(17) 13 1_545 ?
Se1 Fe U 50.846(17) 5_445 1_545 ?
Se1 Fe U 129.154(17) 13_455 1_545 ?
Se1 Fe U 50.846(17) 5_545 1_545 ?
U Fe U 180.000(9) 9_565 1_545 ?
Se2 Fe Fe 90.0 9 1_655 ?
Se2 Fe Fe 90.0 . 1_655 ?
Se1 Fe Fe 42.554(16) 13 1_655 ?
Se1 Fe Fe 137.446(16) 5_445 1_655 ?
Se1 Fe Fe 137.446(16) 13_455 1_655 ?
Se1 Fe Fe 42.554(16) 5_545 1_655 ?
U Fe Fe 90.0 9_565 1_655 ?
U Fe Fe 90.0 1_545 1_655 ?
Se2 Fe Fe 90.0 9 1_455 ?
Se2 Fe Fe 90.0 . 1_455 ?
Se1 Fe Fe 137.446(16) 13 1_455 ?
Se1 Fe Fe 42.554(16) 5_445 1_455 ?
Se1 Fe Fe 42.554(16) 13_455 1_455 ?
Se1 Fe Fe 137.446(16) 5_545 1_455 ?
U Fe Fe 90.0 9_565 1_455 ?
U Fe Fe 90.0 1_545 1_455 ?
Fe Fe Fe 180.0 1_655 1_455 ?
Se2 Fe U 39.40(2) 9 13_455 ?
Se2 Fe U 140.60(2) . 13_455 ?
Se1 Fe U 134.52(2) 13 13_455 ?
Se1 Fe U 45.48(2) 5_445 13_455 ?
Se1 Fe U 91.82(2) 13_455 13_455 ?
Se1 Fe U 88.18(2) 5_545 13_455 ?
U Fe U 104.639(15) 9_565 13_455 ?
U Fe U 75.361(15) 1_545 13_455 ?
Fe Fe U 117.024(6) 1_655 13_455 ?
Fe Fe U 62.976(6) 1_455 13_455 ?
Se2 Fe U 140.60(2) 9 5_545 ?
Se2 Fe U 39.40(2) . 5_545 ?
Se1 Fe U 45.48(2) 13 5_545 ?
Se1 Fe U 134.52(2) 5_445 5_545 ?
Se1 Fe U 88.18(2) 13_455 5_545 ?
Se1 Fe U 91.82(2) 5_545 5_545 ?
U Fe U 75.361(15) 9_565 5_545 ?
U Fe U 104.639(15) 1_545 5_545 ?
Fe Fe U 62.976(6) 1_655 5_545 ?
Fe Fe U 117.024(6) 1_455 5_545 ?
U Fe U 180.000(8) 13_455 5_545 ?
Se2 Fe U 39.40(2) 9 13 ?
Se2 Fe U 140.60(2) . 13 ?
Se1 Fe U 91.82(2) 13 13 ?
Se1 Fe U 88.18(2) 5_445 13 ?
Se1 Fe U 134.52(2) 13_455 13 ?
Se1 Fe U 45.48(2) 5_545 13 ?
U Fe U 104.639(15) 9_565 13 ?
U Fe U 75.361(15) 1_545 13 ?
Fe Fe U 62.976(6) 1_655 13 ?
Fe Fe U 117.024(7) 1_455 13 ?
U Fe U 54.048(13) 13_455 13 ?
U Fe U 125.952(13) 5_545 13 ?
Se2 Fe U 140.60(2) 9 5_445 ?
Se2 Fe U 39.40(2) . 5_445 ?
Se1 Fe U 88.18(2) 13 5_445 ?
Se1 Fe U 91.82(2) 5_445 5_445 ?
Se1 Fe U 45.48(2) 13_455 5_445 ?
Se1 Fe U 134.52(2) 5_545 5_445 ?
U Fe U 75.361(15) 9_565 5_445 ?
U Fe U 104.639(15) 1_545 5_445 ?
Fe Fe U 117.024(7) 1_655 5_445 ?
Fe Fe U 62.976(6) 1_455 5_445 ?
U Fe U 125.952(13) 13_455 5_445 ?
U Fe U 54.048(13) 5_545 5_445 ?
U Fe U 180.0 13 5_445 ?
Se2 Fe Se1 120.72(3) 9 . ?
Se2 Fe Se1 59.28(3) . . ?
Se1 Fe Se1 51.527(19) 13 . ?
Se1 Fe Se1 128.473(19) 5_445 . ?
Se1 Fe Se1 51.527(19) 13_455 . ?
Se1 Fe Se1 128.473(19) 5_545 . ?
U Fe Se1 44.073(16) 9_565 . ?
U Fe Se1 135.927(16) 1_545 . ?
Fe Fe Se1 90.0 1_655 . ?
Fe Fe Se1 90.0 1_455 . ?
U Fe Se1 140.872(11) 13_455 . ?
U Fe Se1 39.128(11) 5_545 . ?
U Fe Se1 140.872(11) 13 . ?
U Fe Se1 39.128(11) 5_445 . ?
Se2 Fe Se1 59.28(3) 9 9 ?
Se2 Fe Se1 120.72(3) . 9 ?
Se1 Fe Se1 128.473(19) 13 9 ?
Se1 Fe Se1 51.527(19) 5_445 9 ?
Se1 Fe Se1 128.473(19) 13_455 9 ?
Se1 Fe Se1 51.527(19) 5_545 9 ?
U Fe Se1 135.927(16) 9_565 9 ?
U Fe Se1 44.073(16) 1_545 9 ?
Fe Fe Se1 90.0 1_655 9 ?
Fe Fe Se1 90.0 1_455 9 ?
U Fe Se1 39.128(11) 13_455 9 ?
U Fe Se1 140.872(11) 5_545 9 ?
U Fe Se1 39.128(11) 13 9 ?
U Fe Se1 140.872(11) 5_445 9 ?
Se1 Fe Se1 180.0 . 9 ?
Fe Se1 Fe 94.89(3) 5 5_455 ?
Fe Se1 U 83.971(17) 5 5_545 ?
Fe Se1 U 152.59(4) 5_455 5_545 ?
Fe Se1 U 152.59(4) 5 5_445 ?
Fe Se1 U 83.971(17) 5_455 5_445 ?
U Se1 U 84.73(3) 5_545 5_445 ?
Fe Se1 U 96.75(3) 5 9_565 ?
Fe Se1 U 96.75(3) 5_455 9_565 ?
U Se1 U 110.60(3) 5_545 9_565 ?
U Se1 U 110.60(3) 5_445 9_565 ?
Fe Se1 Fe 128.474(19) 5 . ?
Fe Se1 Fe 128.474(19) 5_455 . ?
U Se1 Fe 69.38(2) 5_545 . ?
U Se1 Fe 69.38(2) 5_445 . ?
U Se1 Fe 56.907(16) 9_565 . ?
Fe Se1 Fe 68.016(18) 5 6 ?
Fe Se1 Fe 103.16(3) 5_455 6 ?
U Se1 Fe 51.025(18) 5_545 6 ?
U Se1 Fe 85.51(2) 5_445 6 ?
U Se1 Fe 155.681(8) 9_565 6 ?
Fe Se1 Fe 117.065(18) . 6 ?
Fe Se1 Fe 103.16(3) 5 6_455 ?
Fe Se1 Fe 68.016(18) 5_455 6_455 ?
U Se1 Fe 85.51(2) 5_545 6_455 ?
U Se1 Fe 51.025(18) 5_445 6_455 ?
U Se1 Fe 155.681(8) 9_565 6_455 ?
Fe Se1 Fe 117.064(18) . 6_455 ?
Fe Se1 Fe 48.242(15) 6 6_455 ?
Fe Se1 U 130.61(3) 5 9_465 ?
Fe Se1 U 59.660(16) 5_455 9_465 ?
U Se1 U 138.32(3) 5_545 9_465 ?
U Se1 U 71.901(17) 5_445 9_465 ?
U Se1 U 51.690(11) 9_565 9_465 ?
Fe Se1 U 70.216(12) . 9_465 ?
Fe Se1 U 152.323(13) 6 9_465 ?
Fe Se1 U 104.137(14) 6_455 9_465 ?
Fe Se1 U 59.660(16) 5 9_665 ?
Fe Se1 U 130.61(3) 5_455 9_665 ?
U Se1 U 71.901(16) 5_545 9_665 ?
U Se1 U 138.32(3) 5_445 9_665 ?
U Se1 U 51.690(11) 9_565 9_665 ?
Fe Se1 U 70.216(12) . 9_665 ?
Fe Se1 U 104.137(14) 6 9_665 ?
Fe Se1 U 152.323(13) 6_455 9_665 ?
U Se1 U 103.38(2) 9_465 9_665 ?
Fe Se1 U 57.018(18) 5 . ?
Fe Se1 U 57.018(18) 5_455 . ?
U Se1 U 101.14(2) 5_545 . ?
U Se1 U 101.14(2) 5_445 . ?
U Se1 U 136.41(3) 9_565 . ?
Fe Se1 U 166.69(2) . . ?
Fe Se1 U 51.320(9) 6 . ?
Fe Se1 U 51.320(9) 6_455 . ?
U Se1 U 116.678(13) 9_465 . ?
U Se1 U 116.678(13) 9_665 . ?
Fe Se2 Fe 131.91(6) . 2 ?
Fe Se2 U 107.302(16) . 5_545 ?
Fe Se2 U 107.302(16) 2 5_545 ?
Fe Se2 U 107.302(16) . 5_445 ?
Fe Se2 U 107.302(16) 2 5_445 ?
U Se2 U 86.23(4) 5_545 5_445 ?
Fe Se2 U 65.96(3) . 1_545 ?
Fe Se2 U 65.96(3) 2 1_545 ?
U Se2 U 136.88(2) 5_545 1_545 ?
U Se2 U 136.88(2) 5_445 1_545 ?
Fe Se2 Fe 57.674(9) . 1_455 ?
Fe Se2 Fe 110.93(2) 2 1_455 ?
U Se2 Fe 137.44(3) 5_545 1_455 ?
U Se2 Fe 65.259(12) 5_445 1_455 ?
U Se2 Fe 77.416(16) 1_545 1_455 ?
Fe Se2 Fe 110.93(2) . 2_655 ?
Fe Se2 Fe 57.674(9) 2 2_655 ?
U Se2 Fe 65.259(13) 5_545 2_655 ?
U Se2 Fe 137.44(3) 5_445 2_655 ?
U Se2 Fe 77.416(16) 1_545 2_655 ?
Fe Se2 Fe 154.83(3) 1_455 2_655 ?
Fe Se2 Fe 110.93(2) . 2_455 ?
Fe Se2 Fe 57.674(9) 2 2_455 ?
U Se2 Fe 137.44(3) 5_545 2_455 ?
U Se2 Fe 65.259(12) 5_445 2_455 ?
U Se2 Fe 77.416(16) 1_545 2_455 ?
Fe Se2 Fe 58.463(14) 1_455 2_455 ?
Fe Se2 Fe 115.348(18) 2_655 2_455 ?
Fe Se2 Fe 57.674(9) . 1_655 ?
Fe Se2 Fe 110.93(2) 2 1_655 ?
U Se2 Fe 65.259(12) 5_545 1_655 ?
U Se2 Fe 137.44(3) 5_445 1_655 ?
U Se2 Fe 77.416(16) 1_545 1_655 ?
Fe Se2 Fe 115.348(18) 1_455 1_655 ?
Fe Se2 Fe 58.463(14) 2_655 1_655 ?
Fe Se2 Fe 154.83(3) 2_455 1_655 ?
Fe Se2 U 179.27(4) . 9_566 ?
Fe Se2 U 47.360(19) 2 9_566 ?
U Se2 U 73.206(16) 5_545 9_566 ?
U Se2 U 73.206(16) 5_445 9_566 ?
U Se2 U 113.316(16) 1_545 9_566 ?
Fe Se2 U 122.323(8) 1_455 9_566 ?
Fe Se2 U 68.763(8) 2_655 9_566 ?
Fe Se2 U 68.763(9) 2_455 9_566 ?
Fe Se2 U 122.323(9) 1_655 9_566 ?
Fe Se2 U 47.360(19) . 9_565 ?
Fe Se2 U 179.27(4) 2 9_565 ?
U Se2 U 73.206(16) 5_545 9_565 ?
U Se2 U 73.206(16) 5_445 9_565 ?
U Se2 U 113.316(16) 1_545 9_565 ?
Fe Se2 U 68.763(9) 1_455 9_565 ?
Fe Se2 U 122.323(9) 2_655 9_565 ?
Fe Se2 U 122.323(9) 2_455 9_565 ?
Fe Se2 U 68.763(9) 1_655 9_565 ?
U Se2 U 133.37(3) 9_566 9_565 ?
Fe Se2 U 73.14(2) . 1_445 ?
Fe Se2 U 73.14(2) 2 1_445 ?
U Se2 U 178.51(3) 5_545 1_445 ?
U Se2 U 92.276(19) 5_445 1_445 ?
U Se2 U 44.607(13) 1_545 1_445 ?
Fe Se2 U 41.538(10) 1_455 1_445 ?
Fe Se2 U 116.00(3) 2_655 1_445 ?
Fe Se2 U 41.538(10) 2_455 1_445 ?
Fe Se2 U 116.00(3) 1_655 1_445 ?
U Se2 U 106.367(10) 9_566 1_445 ?
U Se2 U 106.367(10) 9_565 1_445 ?

loop_
_geom_bond_atom_site_label_1
_geom_bond_atom_site_label_2
_geom_bond_distance
_geom_bond_site_symmetry_2
_geom_bond_publ_flag
U Se2 2.8865(11) 5_455 ?
U Se2 2.8865(11) 5 ?
U Se1 2.9277(8) 14_556 ?
U Se1 2.9277(8) 5_455 ?
U Se1 2.9277(8) 14_456 ?
U Se1 2.9277(8) 5 ?
U Se1 3.1173(11) 9_565 ?
U Se1 3.1173(11) 2_565 ?
U Fe 3.7546(7) 2_565 ?
U Fe 3.7546(7) 1_565 ?
U U 3.9457(8) 1_455 ?
U U 3.9457(8) 1_655 ?
U Se2 4.0001(16) 1_565 ?
U Fe 4.3420(7) 5_455 ?
U Fe 4.3420(7) 5 ?
U Fe 4.3420(7) 6_455 ?
Fe Se2 2.4968(7) 9 ?
Fe Se2 2.4969(7) . ?
Fe Se1 2.6782(7) 13 ?
Fe Se1 2.6782(7) 5_445 ?
Fe Se1 2.6782(7) 13_455 ?
Fe Se1 2.6782(7) 5_545 ?
Fe U 3.7546(7) 9_565 ?
Fe U 3.7546(7) 1_545 ?
Fe Fe 3.9457(8) 1_655 ?
Fe Fe 3.9457(8) 1_455 ?
Fe U 4.3420(7) 13_455 ?
Fe U 4.3420(7) 5_545 ?
Fe U 4.3420(7) 13 ?
Fe U 4.3420(7) 5_445 ?
Fe Se1 4.3995(13) . ?
Fe Se1 4.3995(13) 9 ?
Se1 Fe 2.6782(7) 5 ?
Se1 Fe 2.6782(7) 5_455 ?
Se1 U 2.9277(8) 5_545 ?
Se1 U 2.9277(8) 5_445 ?
Se1 U 3.1172(11) 9_565 ?
Se1 Fe 4.8275(11) 6 ?
Se1 Fe 4.8275(11) 6_455 ?
Se1 U 5.0285(9) 9_465 ?
Se1 U 5.0285(9) 9_665 ?
Se2 Fe 2.4969(7) 2 ?
Se2 U 2.8865(11) 5_545 ?
Se2 U 2.8865(11) 5_445 ?
Se2 U 4.0002(16) 1_545 ?
Se2 Fe 4.6694(8) 1_455 ?
Se2 Fe 4.6694(8) 2_655 ?
Se2 Fe 4.6694(8) 2_455 ?
Se2 Fe 4.6694(8) 1_655 ?
Se2 U 4.9660(11) 9_566 ?
Se2 U 4.9660(11) 9_565 ?
Se2 U 5.6187(13) 1_445 ?
